data_4077387
loop_
_publ_author_name
'Shapley, Patricia A.'
'Liang, Hong-Chang'
'Dopke, Nancy C.'

_publ_section_title
;
 Synthesis of (dppe)Pt(\m3-S)2{Ru(N)Me2}2,
 (dppe)Pt(\m3-S)2{Os(N)(CH2SiMe3)2}2, and Related Heterometallic Complexes
;
_journal_issue 22
_journal_name_full Organometallics
_journal_page_first 4700
_journal_paper_doi 10.1021/om010477z
_journal_volume 20
_journal_year 2001
_chemical_formula_sum 'C42 H68 N2 Os2 P2 Pt S2 Si4'
_chemical_formula_weight 1414.89
_chemical_name_systematic
; 
 ? 
;
_space_group_IT_number 14
_symmetry_cell_setting monoclinic
_symmetry_space_group_name_Hall '-P 2ybc'
_symmetry_space_group_name_H-M 'P 1 21/c 1'
_atom_sites_solution_hydrogens geom
_atom_sites_solution_primary direct
_atom_sites_solution_secondary difmap
_audit_creation_method SHELXL-97
_cell_angle_alpha 90.00
_cell_angle_beta 99.1660(10)
_cell_angle_gamma 90.00
_cell_formula_units_Z 4
_cell_length_a 11.8022(4)
_cell_length_b 21.4284(8)
_cell_length_c 21.2654(7)
_cell_measurement_temperature 193(2)
_cell_volume 5309.4(3)
_computing_cell_refinement 'Bruker SMART'
_computing_data_collection 'Bruker SMART'
_computing_data_reduction 'Bruker SHELXTL'
_computing_molecular_graphics 'Bruker SHELXTL'
_computing_publication_material 'Bruker SHELXTL'
_computing_structure_refinement 'SHELXL-97 (Sheldrick, 1997)'
_computing_structure_solution 'SHELXS-97 (Sheldrick, 1990)'
_diffrn_ambient_temperature 193(2)
_diffrn_measured_fraction_theta_full 0.957
_diffrn_measured_fraction_theta_max 0.957
_diffrn_measurement_device_type 'CCD area detector'
_diffrn_measurement_method 'phi and omega scans'
_diffrn_radiation_monochromator graphite
_diffrn_radiation_source 'fine-focus sealed tube'
_diffrn_radiation_type MoK\a
_diffrn_radiation_wavelength 0.71073
_diffrn_reflns_av_R_equivalents 0.0741
_diffrn_reflns_av_sigmaI/netI 0.1111
_diffrn_reflns_limit_h_max 15
_diffrn_reflns_limit_h_min -13
_diffrn_reflns_limit_k_max 19
_diffrn_reflns_limit_k_min -27
_diffrn_reflns_limit_l_max 25
_diffrn_reflns_limit_l_min -27
_diffrn_reflns_number 34602
_diffrn_reflns_theta_full 28.30
_diffrn_reflns_theta_max 28.30
_diffrn_reflns_theta_min 1.36
_exptl_absorpt_coefficient_mu 7.661
_exptl_absorpt_correction_type none
_exptl_crystal_colour yellow
_exptl_crystal_density_diffrn 1.770
_exptl_crystal_density_meas ?
_exptl_crystal_density_method 'not measured'
_exptl_crystal_description prism_cut
_exptl_crystal_F_000 2728
_exptl_crystal_size_max 0.035
_exptl_crystal_size_mid 0.15
_exptl_crystal_size_min 0.18
_refine_diff_density_max 1.286
_refine_diff_density_min -1.058
_refine_diff_density_rms 0.162
_refine_ls_extinction_method none
_refine_ls_goodness_of_fit_ref 0.834
_refine_ls_hydrogen_treatment mixed
_refine_ls_matrix_type full
_refine_ls_number_parameters 508
_refine_ls_number_reflns 12653
_refine_ls_number_restraints 0
_refine_ls_restrained_S_all 0.834
_refine_ls_R_factor_all 0.0890
_refine_ls_R_factor_gt 0.0373
_refine_ls_shift/su_max 0.163
_refine_ls_shift/su_mean 0.002
_refine_ls_structure_factor_coef Fsqd
_refine_ls_weighting_details 'calc w=1/[\s^2^(Fo^2^)+(0.0083P)^2^+0.0000P] where P=(Fo^2^+2Fc^2^)/3'
_refine_ls_weighting_scheme calc
_refine_ls_wR_factor_gt 0.0521
_refine_ls_wR_factor_ref 0.0597
_reflns_number_gt 7587
_reflns_number_total 12653
_reflns_threshold_expression >2sigma(I)
_cod_data_source_file om010477z.cif
_cod_data_source_block ncd_face
_cod_depositor_comments
;
The following automatic conversions were performed:

'_symmetry_cell_setting' value 'Monoclinic' changed to 'monoclinic'
according to /home/saulius/struct/CIF-dictionaries/cif_core.dic
dictionary named 'cif_core.dic' version 2.4.2 from 2011-04-26.

Automatic conversion script
Id: cif_fix_values 1715 2011-07-08 13:25:40Z adriana 

The following automatic conversions were performed:

'_exptl_crystal_density_meas' value 'not_measured' was changed to '?'
- the value is perceived as not measured.

Automatic conversion script
Id: cif_fix_values 3008 2015-01-20 13:52:24Z robertas 
;
_cod_original_sg_symbol_H-M P2(1)/c
_cod_database_code 4077387

loop_
_symmetry_equiv_pos_as_xyz
'x, y, z'
'-x, y+1/2, -z+1/2'
'-x, -y, -z'
'x, -y-1/2, z-1/2'

loop_
_atom_site_label
_atom_site_type_symbol
_atom_site_fract_x
_atom_site_fract_y
_atom_site_fract_z
_atom_site_U_iso_or_equiv
_atom_site_adp_type
_atom_site_occupancy
_atom_site_symmetry_multiplicity
_atom_site_calc_flag
_atom_site_refinement_flags
Os1 Os 0.21746(2) 0.683423(12) 0.864718(11) 0.02875(7) Uani 1 1 d .
Os2 Os 0.14280(2) 0.826435(12) 0.877697(10) 0.02706(6) Uani 1 1 d .
S1 S 0.31662(12) 0.78027(8) 0.85351(6) 0.0286(4) Uani 1 1 d .
S2 S 0.06827(13) 0.74412(7) 0.80463(7) 0.0297(4) Uani 1 1 d .
P1 P 0.11201(14) 0.76350(8) 0.65200(7) 0.0349(4) Uani 1 1 d .
P2 P 0.35357(14) 0.81731(8) 0.69928(7) 0.0336(4) Uani 1 1 d .
Si1 Si 0.01639(18) 0.56915(11) 0.85823(11) 0.0590(6) Uani 1 1 d .
Si2 Si 0.46909(16) 0.62131(9) 0.93223(9) 0.0427(5) Uani 1 1 d .
Si3 Si -0.11668(18) 0.85654(11) 0.91815(10) 0.0589(7) Uani 1 1 d .
Si4 Si 0.34464(15) 0.91332(9) 0.97687(8) 0.0371(5) Uani 1 1 d .
N1 N 0.2008(4) 0.6766(2) 0.9389(2) 0.0414(14) Uani 1 1 d .
N2 N 0.1103(4) 0.8952(2) 0.8451(2) 0.0376(13) Uani 1 1 d .
C11 C 0.1313(5) 0.6044(3) 0.8205(3) 0.0386(16) Uani 1 1 d .
H11A H 0.0977 0.6163 0.7765 0.046 Uiso 1 1 calc R
H11B H 0.1895 0.5718 0.8174 0.046 Uiso 1 1 calc R
C12 C -0.0539(7) 0.5050(4) 0.8078(4) 0.095(3) Uani 1 1 d .
H12A H -0.1074 0.4829 0.8308 0.143 Uiso 1 1 calc R
H12B H 0.0046 0.4758 0.7978 0.143 Uiso 1 1 calc R
H12C H -0.0960 0.5224 0.7683 0.143 Uiso 1 1 calc R
C13 C -0.0971(7) 0.6263(4) 0.8679(6) 0.151(5) Uani 1 1 d .
H13A H -0.1578 0.6056 0.8866 0.226 Uiso 1 1 calc R
H13B H -0.1294 0.6436 0.8262 0.226 Uiso 1 1 calc R
H13C H -0.0641 0.6602 0.8961 0.226 Uiso 1 1 calc R
C14 C 0.0776(8) 0.5346(5) 0.9360(4) 0.133(5) Uani 1 1 d .
H14A H 0.0920 0.5677 0.9681 0.199 Uiso 1 1 calc R
H14B H 0.1500 0.5136 0.9323 0.199 Uiso 1 1 calc R
H14C H 0.0234 0.5044 0.9488 0.199 Uiso 1 1 calc R
C15 C 0.3718(5) 0.6369(3) 0.8574(3) 0.0414(17) Uani 1 1 d .
H15A H 0.3524 0.5965 0.8356 0.050 Uiso 1 1 calc R
H15B H 0.4140 0.6620 0.8296 0.050 Uiso 1 1 calc R
C16 C 0.6007(5) 0.5831(4) 0.9121(3) 0.060(2) Uani 1 1 d .
H16A H 0.5808 0.5420 0.8933 0.090 Uiso 1 1 calc R
H16B H 0.6572 0.5782 0.9509 0.090 Uiso 1 1 calc R
H16C H 0.6334 0.6091 0.8815 0.090 Uiso 1 1 calc R
C17 C 0.5105(6) 0.6956(3) 0.9763(3) 0.064(2) Uani 1 1 d .
H17A H 0.5486 0.7234 0.9495 0.096 Uiso 1 1 calc R
H17B H 0.5630 0.6863 1.0156 0.096 Uiso 1 1 calc R
H17C H 0.4416 0.7161 0.9867 0.096 Uiso 1 1 calc R
C18 C 0.4030(6) 0.5681(4) 0.9841(3) 0.073(3) Uani 1 1 d .
H18A H 0.3380 0.5890 0.9987 0.109 Uiso 1 1 calc R
H18B H 0.4600 0.5567 1.0211 0.109 Uiso 1 1 calc R
H18C H 0.3760 0.5304 0.9603 0.109 Uiso 1 1 calc R
C21 C 0.0086(5) 0.8030(3) 0.9278(3) 0.0312(15) Uani 1 1 d .
H21A H -0.0192 0.7607 0.9143 0.037 Uiso 1 1 calc R
H21B H 0.0405 0.8007 0.9737 0.037 Uiso 1 1 calc R
C22 C -0.0733(8) 0.9311(3) 0.9594(4) 0.091(3) Uani 1 1 d .
H22A H -0.0574 0.9240 1.0055 0.137 Uiso 1 1 calc R
H22B H -0.1356 0.9616 0.9497 0.137 Uiso 1 1 calc R
H22C H -0.0042 0.9472 0.9449 0.137 Uiso 1 1 calc R
C23 C -0.2310(6) 0.8172(5) 0.9561(4) 0.112(4) Uani 1 1 d .
H23A H -0.2573 0.7795 0.9320 0.168 Uiso 1 1 calc R
H23B H -0.2958 0.8458 0.9562 0.168 Uiso 1 1 calc R
H23C H -0.1996 0.8057 1.0001 0.168 Uiso 1 1 calc R
C24 C -0.1772(6) 0.8713(5) 0.8326(3) 0.094(3) Uani 1 1 d .
H24A H -0.1223 0.8958 0.8127 0.141 Uiso 1 1 calc R
H24B H -0.2494 0.8944 0.8300 0.141 Uiso 1 1 calc R
H24C H -0.1914 0.8314 0.8103 0.141 Uiso 1 1 calc R
C25 C 0.2374(5) 0.8484(3) 0.9684(2) 0.0321(15) Uani 1 1 d .
H25A H 0.1812 0.8579 0.9970 0.038 Uiso 1 1 calc R
H25B H 0.2785 0.8100 0.9850 0.038 Uiso 1 1 calc R
C26 C 0.4754(5) 0.8944(3) 0.9421(3) 0.058(2) Uani 1 1 d .
H26A H 0.4551 0.8905 0.8957 0.087 Uiso 1 1 calc R
H26B H 0.5081 0.8550 0.9599 0.087 Uiso 1 1 calc R
H26C H 0.5321 0.9279 0.9522 0.087 Uiso 1 1 calc R
C27 C 0.2846(6) 0.9871(3) 0.9397(3) 0.0503(19) Uani 1 1 d .
H27A H 0.2653 0.9814 0.8935 0.076 Uiso 1 1 calc R
H27B H 0.3416 1.0205 0.9489 0.076 Uiso 1 1 calc R
H27C H 0.2152 0.9983 0.9570 0.076 Uiso 1 1 calc R
C28 C 0.3888(6) 0.9289(4) 1.0648(3) 0.070(3) Uani 1 1 d .
H28A H 0.4550 0.9571 1.0711 0.105 Uiso 1 1 calc R
H28B H 0.4095 0.8895 1.0870 0.105 Uiso 1 1 calc R
H28C H 0.3248 0.9482 1.0818 0.105 Uiso 1 1 calc R
C31 C 0.2895(5) 0.8291(3) 0.6160(2) 0.0394(17) Uani 1 1 d .
H31A H 0.2468 0.8691 0.6116 0.047 Uiso 1 1 calc R
H31B H 0.3506 0.8313 0.5892 0.047 Uiso 1 1 calc R
C32 C 0.2085(5) 0.7758(3) 0.5938(3) 0.0410(17) Uani 1 1 d .
H32A H 0.2530 0.7373 0.5894 0.049 Uiso 1 1 calc R
H32B H 0.1634 0.7858 0.5517 0.049 Uiso 1 1 calc R
C33 C -0.0130(5) 0.8105(3) 0.6283(3) 0.0399(17) Uani 1 1 d .
C34 C -0.0663(6) 0.8405(3) 0.6731(3) 0.053(2) Uani 1 1 d .
H34 H -0.0317 0.8393 0.7167 0.064 Uiso 1 1 calc R
C35 C -0.1690(6) 0.8725(4) 0.6563(3) 0.063(2) Uani 1 1 d .
H35 H -0.2044 0.8925 0.6880 0.076 Uiso 1 1 calc R
C36 C -0.2192(7) 0.8752(4) 0.5936(4) 0.072(3) Uani 1 1 d .
H36 H -0.2891 0.8973 0.5816 0.087 Uiso 1 1 calc R
C37 C -0.1679(8) 0.8459(4) 0.5483(4) 0.092(3) Uani 1 1 d .
H37 H -0.2022 0.8476 0.5048 0.111 Uiso 1 1 calc R
C38 C -0.0669(6) 0.8141(4) 0.5657(3) 0.063(2) Uani 1 1 d .
H38 H -0.0327 0.7938 0.5337 0.075 Uiso 1 1 calc R
C43 C 0.0638(6) 0.6827(3) 0.6430(3) 0.0388(16) Uani 1 1 d .
C44 C -0.0510(6) 0.6678(3) 0.6388(3) 0.0475(19) Uani 1 1 d .
H44 H -0.1076 0.6997 0.6351 0.057 Uiso 1 1 calc R
C45 C -0.0827(7) 0.6049(4) 0.6399(3) 0.064(2) Uani 1 1 d .
H45 H -0.1615 0.5943 0.6370 0.077 Uiso 1 1 calc R
C46 C -0.0038(7) 0.5592(4) 0.6450(3) 0.059(2) Uani 1 1 d .
H46 H -0.0274 0.5169 0.6458 0.071 Uiso 1 1 calc R
C47 C 0.1098(7) 0.5731(3) 0.6492(3) 0.055(2) Uani 1 1 d .
H47 H 0.1652 0.5406 0.6524 0.067 Uiso 1 1 calc R
C48 C 0.1443(6) 0.6360(3) 0.6486(3) 0.0470(19) Uani 1 1 d .
H48 H 0.2235 0.6461 0.6521 0.056 Uiso 1 1 calc R
C53 C 0.4125(5) 0.8928(3) 0.7252(3) 0.0337(15) Uani 1 1 d .
C54 C 0.3487(6) 0.9349(3) 0.7548(3) 0.0501(19) Uani 1 1 d .
H54 H 0.2756 0.9230 0.7641 0.060 Uiso 1 1 calc R
C55 C 0.3907(8) 0.9937(4) 0.7709(3) 0.067(2) Uani 1 1 d .
H55 H 0.3457 1.0224 0.7905 0.080 Uiso 1 1 calc R
C56 C 0.4956(7) 1.0111(4) 0.7589(3) 0.065(2) Uani 1 1 d .
H56 H 0.5239 1.0517 0.7701 0.078 Uiso 1 1 calc R
C57 C 0.5604(7) 0.9701(4) 0.7308(4) 0.076(3) Uani 1 1 d .
H57 H 0.6341 0.9822 0.7226 0.092 Uiso 1 1 calc R
C58 C 0.5196(6) 0.9110(4) 0.7141(4) 0.061(2) Uani 1 1 d .
H58 H 0.5656 0.8826 0.6948 0.073 Uiso 1 1 calc R
C63 C 0.4773(5) 0.7669(3) 0.7006(3) 0.0438(18) Uani 1 1 d .
C64 C 0.5450(6) 0.7558(4) 0.7590(3) 0.059(2) Uani 1 1 d .
H64 H 0.5249 0.7747 0.7961 0.071 Uiso 1 1 calc R
C65 C 0.6413(7) 0.7179(4) 0.7646(5) 0.085(3) Uani 1 1 d .
H65 H 0.6866 0.7103 0.8049 0.102 Uiso 1 1 calc R
C66 C 0.6696(8) 0.6917(5) 0.7101(5) 0.096(3) Uani 1 1 d .
H66 H 0.7362 0.6663 0.7128 0.115 Uiso 1 1 calc R
C67 C 0.6046(8) 0.7015(5) 0.6530(5) 0.098(4) Uani 1 1 d .
H67 H 0.6247 0.6825 0.6159 0.117 Uiso 1 1 calc R
C68 C 0.5094(6) 0.7389(4) 0.6484(4) 0.074(3) Uani 1 1 d .
H68 H 0.4644 0.7456 0.6078 0.089 Uiso 1 1 calc R
Pt2 Pt 0.21407(2) 0.778869(12) 0.748895(10) 0.02730(6) Uani 1 1 d .

loop_
_atom_site_aniso_label
_atom_site_aniso_U_11
_atom_site_aniso_U_22
_atom_site_aniso_U_33
_atom_site_aniso_U_23
_atom_site_aniso_U_13
_atom_site_aniso_U_12
Os1 0.02868(14) 0.02754(15) 0.03013(13) -0.00006(12) 0.00501(10) 0.00291(12)
Os2 0.02737(14) 0.02569(14) 0.02863(13) 0.00061(12) 0.00604(10) 0.00115(12)
S1 0.0244(8) 0.0322(10) 0.0289(8) -0.0011(8) 0.0034(6) -0.0013(7)
S2 0.0262(9) 0.0292(9) 0.0329(8) -0.0012(7) 0.0026(7) -0.0008(7)
P1 0.0376(11) 0.0352(11) 0.0306(9) -0.0039(8) 0.0016(8) -0.0015(8)
P2 0.0348(10) 0.0339(10) 0.0333(9) 0.0007(9) 0.0093(7) 0.0010(8)
Si1 0.0529(15) 0.0463(14) 0.0811(16) -0.0074(13) 0.0208(12) -0.0176(11)
Si2 0.0366(12) 0.0419(13) 0.0476(11) 0.0053(10) 0.0007(9) 0.0086(10)
Si3 0.0465(14) 0.0691(17) 0.0680(14) 0.0256(13) 0.0307(11) 0.0267(12)
Si4 0.0367(11) 0.0321(11) 0.0415(10) -0.0044(9) 0.0029(8) -0.0055(9)
N1 0.047(4) 0.034(3) 0.044(3) 0.004(3) 0.012(3) 0.006(3)
N2 0.041(3) 0.030(3) 0.041(3) 0.007(3) 0.005(3) 0.006(3)
C11 0.034(4) 0.031(4) 0.049(4) -0.010(3) 0.002(3) -0.003(3)
C12 0.094(7) 0.061(6) 0.127(8) 0.000(6) 0.002(6) -0.044(6)
C13 0.073(7) 0.073(7) 0.335(16) -0.036(9) 0.121(9) -0.013(6)
C14 0.175(11) 0.144(11) 0.080(7) 0.029(7) 0.020(7) -0.095(9)
C15 0.045(4) 0.036(4) 0.043(4) -0.007(3) 0.008(3) 0.004(3)
C16 0.036(4) 0.070(6) 0.073(5) 0.010(5) 0.006(4) 0.015(4)
C17 0.049(5) 0.068(6) 0.068(5) -0.006(5) -0.015(4) 0.008(4)
C18 0.085(6) 0.059(6) 0.080(6) 0.031(5) 0.033(5) 0.041(5)
C21 0.032(4) 0.021(4) 0.040(4) -0.006(3) 0.006(3) 0.002(3)
C22 0.163(9) 0.040(5) 0.090(6) 0.012(5) 0.077(6) 0.040(6)
C23 0.045(6) 0.146(10) 0.158(9) 0.087(8) 0.055(6) 0.038(6)
C24 0.055(6) 0.135(9) 0.086(6) 0.048(6) -0.003(5) 0.021(6)
C25 0.030(4) 0.029(4) 0.038(4) -0.002(3) 0.008(3) -0.003(3)
C26 0.040(5) 0.040(5) 0.094(6) -0.009(4) 0.007(4) -0.003(4)
C27 0.052(5) 0.036(5) 0.064(5) -0.006(4) 0.012(4) -0.001(4)
C28 0.080(6) 0.075(6) 0.045(4) -0.004(4) -0.016(4) -0.031(5)
C31 0.043(4) 0.051(5) 0.026(3) 0.006(3) 0.011(3) -0.006(4)
C32 0.053(4) 0.046(5) 0.025(3) -0.002(3) 0.007(3) 0.000(4)
C33 0.049(4) 0.032(4) 0.033(4) -0.005(3) -0.011(3) -0.001(3)
C34 0.057(5) 0.055(5) 0.047(4) 0.002(4) 0.006(4) 0.017(4)
C35 0.053(5) 0.078(6) 0.057(5) 0.007(5) 0.004(4) 0.027(5)
C36 0.060(6) 0.069(6) 0.077(6) -0.008(5) -0.022(5) 0.023(5)
C37 0.093(7) 0.108(9) 0.061(5) -0.017(6) -0.032(5) 0.061(6)
C38 0.064(5) 0.072(6) 0.041(4) -0.013(4) -0.023(4) 0.023(5)
C43 0.047(4) 0.039(4) 0.031(3) -0.011(3) 0.010(3) -0.005(4)
C44 0.045(5) 0.037(5) 0.060(5) -0.017(4) 0.009(4) -0.005(4)
C45 0.065(6) 0.047(5) 0.084(6) -0.022(5) 0.023(5) -0.023(5)
C46 0.092(7) 0.036(5) 0.055(5) -0.024(4) 0.024(5) -0.015(5)
C47 0.070(6) 0.036(5) 0.060(5) -0.018(4) 0.007(4) 0.001(4)
C48 0.048(5) 0.049(5) 0.044(4) -0.013(4) 0.009(3) -0.001(4)
C53 0.040(4) 0.031(4) 0.029(3) 0.005(3) 0.002(3) 0.001(3)
C54 0.061(5) 0.038(5) 0.055(5) 0.001(4) 0.021(4) -0.008(4)
C55 0.101(7) 0.032(5) 0.076(6) -0.011(4) 0.042(5) -0.011(5)
C56 0.082(7) 0.035(5) 0.073(6) 0.002(5) -0.003(5) -0.017(5)
C57 0.049(6) 0.061(6) 0.117(7) 0.024(6) 0.003(5) -0.018(5)
C58 0.047(5) 0.046(5) 0.091(6) 0.001(5) 0.017(4) -0.005(4)
C63 0.036(4) 0.049(5) 0.051(4) 0.001(4) 0.021(3) 0.004(4)
C64 0.051(5) 0.067(6) 0.065(5) 0.012(4) 0.026(4) 0.022(4)
C65 0.055(6) 0.094(8) 0.112(7) 0.045(7) 0.033(5) 0.025(5)
C66 0.072(7) 0.099(9) 0.123(8) -0.002(8) 0.036(7) 0.038(6)
C67 0.073(7) 0.118(9) 0.112(8) -0.038(7) 0.045(6) 0.026(7)
C68 0.048(5) 0.101(8) 0.078(6) -0.022(5) 0.020(4) 0.010(5)
Pt2 0.02755(13) 0.02863(15) 0.02565(12) -0.00156(12) 0.00399(9) 0.00092(11)

loop_
_atom_type_symbol
_atom_type_description
_atom_type_scat_dispersion_real
_atom_type_scat_dispersion_imag
_atom_type_scat_source
C C 0.0033 0.0016 'International Tables Vol C Tables 4.2.6.8 and 6.1.1.4'
H H 0.0000 0.0000 'International Tables Vol C Tables 4.2.6.8 and 6.1.1.4'
N N 0.0061 0.0033 'International Tables Vol C Tables 4.2.6.8 and 6.1.1.4'
Si Si 0.0817 0.0704 'International Tables Vol C Tables 4.2.6.8 and 6.1.1.4'
P P 0.1023 0.0942 'International Tables Vol C Tables 4.2.6.8 and 6.1.1.4'
S S 0.1246 0.1234 'International Tables Vol C Tables 4.2.6.8 and 6.1.1.4'
Os Os -1.2165 7.6030 'International Tables Vol C Tables 4.2.6.8 and 6.1.1.4'
Pt Pt -1.7033 8.3905 'International Tables Vol C Tables 4.2.6.8 and 6.1.1.4'

loop_
_geom_angle_atom_site_label_1
_geom_angle_atom_site_label_2
_geom_angle_atom_site_label_3
_geom_angle
N1 Os1 C15 105.6(2)
N1 Os1 C11 103.6(2)
C15 Os1 C11 87.1(2)
N1 Os1 S2 112.00(18)
C15 Os1 S2 142.30(16)
C11 Os1 S2 86.38(18)
N1 Os1 S1 107.96(19)
C15 Os1 S1 87.76(19)
C11 Os1 S1 148.27(16)
S2 Os1 S1 78.85(5)
N1 Os1 Pt2 144.66(18)
C15 Os1 Pt2 98.66(17)
C11 Os1 Pt2 102.92(17)
S2 Os1 Pt2 47.31(4)
S1 Os1 Pt2 47.19(3)
N2 Os2 C21 106.4(2)
N2 Os2 C25 103.8(2)
C21 Os2 C25 85.5(2)
N2 Os2 S1 115.29(17)
C21 Os2 S1 138.23(16)
C25 Os2 S1 86.70(16)
N2 Os2 S2 110.16(17)
C21 Os2 S2 85.72(16)
C25 Os2 S2 146.03(17)
S1 Os2 S2 78.36(5)
N2 Os2 Pt2 89.99(16)
C21 Os2 Pt2 133.42(16)
C25 Os2 Pt2 133.27(15)
S1 Os2 Pt2 47.79(3)
S2 Os2 Pt2 47.81(3)
Pt2 S1 Os2 83.10(5)
Pt2 S1 Os1 84.15(5)
Os2 S1 Os1 83.63(4)
Pt2 S2 Os1 84.61(5)
Pt2 S2 Os2 82.71(5)
Os1 S2 Os2 83.80(5)
C33 P1 C43 106.0(3)
C33 P1 C32 107.6(3)
C43 P1 C32 106.5(3)
C33 P1 Pt2 118.3(2)
C43 P1 Pt2 110.4(2)
C32 P1 Pt2 107.4(2)
C53 P2 C63 105.0(3)
C53 P2 C31 104.5(3)
C63 P2 C31 107.8(3)
C53 P2 Pt2 117.3(2)
C63 P2 Pt2 115.0(2)
C31 P2 Pt2 106.5(2)
C11 Si1 C14 110.0(4)
C11 Si1 C13 111.8(4)
C14 Si1 C13 110.6(5)
C11 Si1 C12 110.2(3)
C14 Si1 C12 107.2(4)
C13 Si1 C12 106.9(4)
C15 Si2 C18 111.4(3)
C15 Si2 C16 108.0(3)
C18 Si2 C16 108.3(3)
C15 Si2 C17 110.8(3)
C18 Si2 C17 109.1(3)
C16 Si2 C17 109.1(3)
C22 Si3 C21 109.0(3)
C22 Si3 C24 110.4(4)
C21 Si3 C24 112.7(3)
C22 Si3 C23 110.2(4)
C21 Si3 C23 106.8(3)
C24 Si3 C23 107.7(4)
C27 Si4 C26 107.5(3)
C27 Si4 C25 112.7(3)
C26 Si4 C25 113.1(3)
C27 Si4 C28 107.3(3)
C26 Si4 C28 108.5(3)
C25 Si4 C28 107.6(3)
Si1 C11 Os1 118.0(3)
Si2 C15 Os1 116.8(3)
Si3 C21 Os2 116.5(3)
Si4 C25 Os2 120.1(3)
C32 C31 P2 109.9(4)
C31 C32 P1 109.1(4)
C34 C33 C38 116.7(6)
C34 C33 P1 120.8(5)
C38 C33 P1 122.2(5)
C33 C34 C35 121.7(7)
C36 C35 C34 119.7(7)
C37 C36 C35 119.6(7)
C36 C37 C38 120.0(7)
C37 C38 C33 122.3(7)
C48 C43 C44 119.7(7)
C48 C43 P1 118.9(5)
C44 C43 P1 120.9(5)
C43 C44 C45 118.9(7)
C46 C45 C44 121.3(7)
C45 C46 C47 120.5(8)
C46 C47 C48 119.5(7)
C43 C48 C47 120.1(7)
C58 C53 C54 118.2(6)
C58 C53 P2 121.2(5)
C54 C53 P2 120.6(5)
C55 C54 C53 120.5(7)
C56 C55 C54 120.5(8)
C55 C56 C57 120.0(8)
C56 C57 C58 120.4(8)
C53 C58 C57 120.5(7)
C68 C63 C64 117.3(7)
C68 C63 P2 125.1(6)
C64 C63 P2 117.6(5)
C63 C64 C65 121.6(7)
C66 C65 C64 118.2(9)
C67 C66 C65 121.1(9)
C66 C67 C68 119.9(9)
C63 C68 C67 121.9(8)
P1 Pt2 P2 87.06(6)
P1 Pt2 S1 172.02(6)
P2 Pt2 S1 97.70(5)
P1 Pt2 S2 95.01(6)
P2 Pt2 S2 176.54(6)
S1 Pt2 S2 80.55(5)
P1 Pt2 Os2 131.81(4)
P2 Pt2 Os2 127.20(4)
S1 Pt2 Os2 49.11(4)
S2 Pt2 Os2 49.48(4)
P1 Pt2 Os1 123.63(5)
P2 Pt2 Os1 132.51(4)
S1 Pt2 Os1 48.66(4)
S2 Pt2 Os1 48.08(4)
Os2 Pt2 Os1 60.717(8)

loop_
_geom_bond_atom_site_label_1
_geom_bond_atom_site_label_2
_geom_bond_distance
Os1 N1 1.627(5)
Os1 C15 2.103(6)
Os1 C11 2.116(6)
Os1 S2 2.3892(15)
Os1 S1 2.4128(16)
Os1 Pt2 3.1968(3)
Os2 N2 1.647(5)
Os2 C21 2.106(5)
Os2 C25 2.121(5)
Os2 S1 2.4058(15)
Os2 S2 2.4214(15)
Os2 Pt2 3.1595(3)
S1 Pt2 2.3574(14)
S2 Pt2 2.3601(15)
P1 C33 1.792(7)
P1 C43 1.823(7)
P1 C32 1.830(6)
P1 Pt2 2.2393(16)
P2 C53 1.812(6)
P2 C63 1.813(7)
P2 C31 1.829(5)
P2 Pt2 2.2485(16)
Si1 C11 1.844(6)
Si1 C14 1.850(8)
Si1 C13 1.851(8)
Si1 C12 1.855(8)
Si2 C15 1.839(6)
Si2 C18 1.844(7)
Si2 C16 1.865(6)
Si2 C17 1.872(7)
Si3 C22 1.856(8)
Si3 C21 1.857(6)
Si3 C24 1.872(7)
Si3 C23 1.879(7)
Si4 C27 1.857(7)
Si4 C26 1.860(6)
Si4 C25 1.871(6)
Si4 C28 1.889(6)
C31 C32 1.515(8)
C33 C34 1.382(8)
C33 C38 1.382(8)
C34 C35 1.389(9)
C35 C36 1.371(9)
C36 C37 1.370(10)
C37 C38 1.372(9)
C43 C48 1.374(9)
C43 C44 1.380(8)
C44 C45 1.401(9)
C45 C46 1.343(10)
C46 C47 1.362(9)
C47 C48 1.408(9)
C53 C58 1.378(8)
C53 C54 1.389(8)
C54 C55 1.377(9)
C55 C56 1.355(10)
C56 C57 1.365(10)
C57 C58 1.381(10)
C63 C68 1.367(8)
C63 C64 1.385(9)
C64 C65 1.387(9)
C65 C66 1.376(11)
C66 C67 1.345(11)
C67 C68 1.371(11)
